data_7127358
loop_
_publ_author_name
'Song, Lixing'
'Robeyns, Koen'
'Tumanov, Nikolay'
'Wouters, Johan'
'Leyssens, Tom'

_publ_section_title
;
 Combining API in a dual-drug ternary cocrystal approach.
;
_journal_issue 86
_journal_name_full 'Chemical communications (Cambridge, England)'
_journal_page_first 13229
_journal_page_last 13232
_journal_paper_doi 10.1039/d0cc05788f
_journal_volume 56
_journal_year 2020
_chemical_formula_moiety 'C22 H36 Ca N6 O6, 2(Cl)'
_chemical_formula_sum 'C22 H36 Ca Cl2 N6 O6'
_chemical_formula_weight 591.55
_chemical_name_common 'CaCl2 etiracetam  Isonicotinamide'
_chemical_name_systematic 'CaCl2 (RS)-2-(2-Oxopyrrolidin-1-yl)butanamide pyridine-4-carboxamide'
_space_group_crystal_system triclinic
_space_group_IT_number 2
_space_group_name_Hall '-P 1'
_space_group_name_H-M_alt 'P -1'
_atom_sites_solution_hydrogens mixed
_audit_creation_method SHELXL-2014/7
_audit_update_record
;
2020-08-24 deposited with the CCDC.	2020-10-01 downloaded from the CCDC.
;
_cell_angle_alpha 87.17(2)
_cell_angle_beta 86.30(2)
_cell_angle_gamma 74.76(2)
_cell_formula_units_Z 2
_cell_length_a 7.968(2)
_cell_length_b 12.170(4)
_cell_length_c 15.304(4)
_cell_measurement_reflns_used 784
_cell_measurement_temperature 293(2)
_cell_measurement_theta_max 20.8700
_cell_measurement_theta_min 3.1230
_cell_volume 1428.1(7)
_computing_cell_refinement 'CrysAlisPro 1.171.40.16b (Rigaku OD, 2018)'
_computing_data_collection MAR
_computing_data_reduction 'CrysAlisPro 1.171.40.16b (Rigaku OD, 2018)'
_computing_molecular_graphics 'MERCURY (Macrae et al., 2008)'
_computing_publication_material
;

'MERCURY (Macrae et al., 2008), Platon (Spek, 2009)'



;
_computing_structure_refinement 'SHELXL-2014/7 (Sheldrick, 2014)'
_computing_structure_solution 'SHELXT (Sheldrick, 2015)'
_diffrn_ambient_temperature 293(2)
_diffrn_measured_fraction_theta_full 0.958
_diffrn_measured_fraction_theta_max 0.958
_diffrn_measurement_device_type 'MAR345 image plate'
_diffrn_measurement_method '120 images, \D\F 1.5\% '
_diffrn_radiation_monochromator 'Xenocs Fox3D mirror'
_diffrn_radiation_type MoK\a
_diffrn_radiation_wavelength 0.71073
_diffrn_reflns_av_unetI/netI 0.1081
_diffrn_reflns_Laue_measured_fraction_full 0.958
_diffrn_reflns_Laue_measured_fraction_max 0.958
_diffrn_reflns_limit_h_max 8
_diffrn_reflns_limit_h_min -8
_diffrn_reflns_limit_k_max 12
_diffrn_reflns_limit_k_min -12
_diffrn_reflns_limit_l_max 15
_diffrn_reflns_limit_l_min -15
_diffrn_reflns_number 3208
_diffrn_reflns_point_group_measured_fraction_full 0.958
_diffrn_reflns_point_group_measured_fraction_max 0.958
_diffrn_reflns_theta_full 21.726
_diffrn_reflns_theta_max 21.726
_diffrn_reflns_theta_min 3.033
_diffrn_source 'Rigaku UltraX 18 rotating anode'
_exptl_absorpt_coefficient_mu 0.453
_exptl_absorpt_correction_T_max 1.00000
_exptl_absorpt_correction_T_min 0.98896
_exptl_absorpt_correction_type multi-scan
_exptl_absorpt_process_details
;
CrysAlisPro, Agilent Technologies,
Version 1.171.37.35 (release 13-08-2014 CrysAlis171 .NET)
(compiled Aug 13 2014,18:06:01)
Empirical absorption correction using spherical harmonics,
 implemented in SCALE3 ABSPACK scaling algorithm.
;
_exptl_crystal_colour colourless
_exptl_crystal_density_diffrn 1.376
_exptl_crystal_description rod
_exptl_crystal_F_000 624
_exptl_crystal_recrystallization_method 'Re-crystallisation from solvent: methanol'
_exptl_crystal_size_max 0.20
_exptl_crystal_size_mid 0.06
_exptl_crystal_size_min 0.04
_refine_diff_density_max 0.751
_refine_diff_density_min -0.450
_refine_diff_density_rms 0.101
_refine_ls_extinction_method none
_refine_ls_goodness_of_fit_ref 1.098
_refine_ls_hydrogen_treatment constr
_refine_ls_matrix_type full
_refine_ls_number_parameters 363
_refine_ls_number_reflns 3208
_refine_ls_number_restraints 50
_refine_ls_restrained_S_all 1.092
_refine_ls_R_factor_all 0.1544
_refine_ls_R_factor_gt 0.0989
_refine_ls_shift/su_max 0.000
_refine_ls_shift/su_mean 0.000
_refine_ls_structure_factor_coef Fsqd
_refine_ls_weighting_details 'w=1/[\s^2^(Fo^2^)+(0.0610P)^2^+11.5000P] where P=(Fo^2^+2Fc^2^)/3'
_refine_ls_weighting_scheme calc
_refine_ls_wR_factor_gt 0.2139
_refine_ls_wR_factor_ref 0.2391
_reflns_Friedel_coverage 0.000
_reflns_number_gt 2033
_reflns_number_total 3208
_reflns_threshold_expression 'I > 2\s(I)'
_cod_data_source_file d0cc05788f2.cif
_cod_data_source_block ls_20190819_CaETI
_cod_depositor_comments 'Adding full bibliography for 7127358--7127360.cif.'
_cod_original_cell_volume 1428.0(7)
_cod_database_code 7127358
_shelx_shelxl_version_number 2014/7
_shelx_space_group_comment
;
The symmetry employed for this shelxl refinement is uniquely defined
by the following loop, which should always be used as a source of
symmetry information in preference to the above space-group names.
They are only intended as comments.
;

loop_
_space_group_symop_operation_xyz
'x, y, z'
'-x, -y, -z'

loop_
_atom_site_label
_atom_site_type_symbol
_atom_site_fract_x
_atom_site_fract_y
_atom_site_fract_z
_atom_site_U_iso_or_equiv
_atom_site_adp_type
_atom_site_occupancy
_atom_site_site_symmetry_order
_atom_site_calc_flag
_atom_site_refinement_flags_posn
_atom_site_refinement_flags_adp
_atom_site_refinement_flags_occupancy
_atom_site_disorder_assembly
_atom_site_disorder_group
Ca1 Ca -0.1198(3) 0.2848(2) 0.25156(17) 0.0294(7) Uani 1 1 d . . . . .
Cl2 Cl 0.2762(5) 0.9694(3) 0.3419(3) 0.0644(12) Uani 1 1 d . . . . .
Cl3 Cl 0.7530(5) 0.9350(3) 0.1672(3) 0.0719(13) Uani 1 1 d . . . . .
O4 O -0.0664(11) 0.0863(7) 0.2596(6) 0.053(3) Uani 1 1 d . . . . .
H4A H 0.0309 0.0432 0.2513 0.080 Uiso 1 1 d R U . . .
H4B H -0.1312 0.0570 0.2349 0.080 Uiso 1 1 d R U . . .
O11 O 0.0450(12) 0.2836(7) 0.3691(6) 0.052(3) Uani 1 1 d . . . . .
C12 C 0.1101(17) 0.2296(10) 0.4357(9) 0.042(3) Uani 1 1 d . . . . .
C13 C 0.0229(17) 0.1620(12) 0.4963(10) 0.062(4) Uani 1 1 d . . . . .
H13A H -0.0234 0.1103 0.4648 0.075 Uiso 1 1 calc R U . . .
H13B H -0.0714 0.2110 0.5307 0.075 Uiso 1 1 calc R U . . .
C14 C 0.164(2) 0.0977(16) 0.5535(10) 0.084(6) Uani 1 1 d . . . . .
H14A H 0.2131 0.0209 0.5334 0.101 Uiso 1 1 calc R U . . .
H14B H 0.1197 0.0933 0.6138 0.101 Uiso 1 1 calc R U . . .
C15 C 0.3003(19) 0.1645(13) 0.5462(8) 0.061(4) Uani 1 1 d . . . . .
H15A H 0.2881 0.2139 0.5953 0.074 Uiso 1 1 calc R U . . .
H15B H 0.4171 0.1141 0.5434 0.074 Uiso 1 1 calc R U . . .
N16 N 0.2616(11) 0.2321(9) 0.4623(6) 0.037(3) Uani 1 1 d . . . . .
C17 C 0.3697(16) 0.2994(11) 0.4216(8) 0.045(4) Uani 1 1 d D U . . .
H17 H 0.2956 0.3407 0.3755 0.054 Uiso 1 1 calc R U . A 1
C18 C 0.5211(16) 0.2392(12) 0.3701(7) 0.034(3) Uani 1 1 d . . . . .
O19 O 0.6415(11) 0.2873(8) 0.3446(6) 0.057(3) Uani 1 1 d . . . . .
N20 N 0.5356(14) 0.1347(11) 0.3486(8) 0.061(4) Uani 1 1 d . . . . .
H20A H 0.6253 0.0987 0.3177 0.073 Uiso 1 1 calc R U . . .
H20B H 0.4554 0.1017 0.3655 0.073 Uiso 1 1 calc R U . . .
C21 C 0.391(4) 0.400(3) 0.475(3) 0.038(11) Uani 0.49(7) 1 d D U P B 1
H21A H 0.4642 0.3692 0.5234 0.045 Uiso 0.49(7) 1 calc R U P B 1
H21B H 0.4505 0.4461 0.4377 0.045 Uiso 0.49(7) 1 calc R U P B 1
C22 C 0.218(5) 0.477(4) 0.512(3) 0.061(13) Uani 0.49(7) 1 d D U P B 1
H22A H 0.1389 0.5001 0.4657 0.091 Uiso 0.49(7) 1 calc R U P B 1
H22B H 0.2392 0.5430 0.5361 0.091 Uiso 0.49(7) 1 calc R U P B 1
H22C H 0.1680 0.4356 0.5569 0.091 Uiso 0.49(7) 1 calc R U P B 1
C21B C 0.432(4) 0.356(4) 0.4977(19) 0.043(11) Uani 0.51(7) 1 d D U P B 2
H21C H 0.4867 0.2981 0.5400 0.052 Uiso 0.51(7) 1 calc R U P B 2
H21D H 0.5179 0.3953 0.4747 0.052 Uiso 0.51(7) 1 calc R U P B 2
C22B C 0.278(7) 0.442(4) 0.543(3) 0.069(15) Uani 0.51(7) 1 d D U P B 2
H22D H 0.2413 0.5085 0.5057 0.104 Uiso 0.51(7) 1 calc R U P B 2
H22E H 0.3145 0.4636 0.5972 0.104 Uiso 0.51(7) 1 calc R U P B 2
H22F H 0.1836 0.4077 0.5556 0.104 Uiso 0.51(7) 1 calc R U P B 2
O31 O 0.6994(11) 0.2853(7) 0.1384(6) 0.046(2) Uani 1 1 d . . . . .
C32 C 0.6928(16) 0.2307(11) 0.0706(8) 0.040(3) Uani 1 1 d . . . . .
C33 C 0.8456(18) 0.1696(14) 0.0149(10) 0.070(5) Uani 1 1 d . . . . .
H33A H 0.9333 0.1195 0.0501 0.084 Uiso 1 1 calc R U . . .
H33B H 0.8977 0.2227 -0.0192 0.084 Uiso 1 1 calc R U . . .
C34 C 0.7640(17) 0.1010(15) -0.0447(10) 0.074(5) Uani 1 1 d . . . . .
H34A H 0.8111 0.1042 -0.1046 0.089 Uiso 1 1 calc R U . . .
H34B H 0.7883 0.0219 -0.0245 0.089 Uiso 1 1 calc R U . . .
C35 C 0.5709(18) 0.1551(13) -0.0398(8) 0.057(4) Uani 1 1 d . . . . .
H35A H 0.5360 0.2050 -0.0905 0.069 Uiso 1 1 calc R U . . .
H35B H 0.5057 0.0979 -0.0355 0.069 Uiso 1 1 calc R U . . .
N36 N 0.5449(12) 0.2208(9) 0.0417(6) 0.041(3) Uani 1 1 d . . . . .
C37 C 0.3748(14) 0.2823(11) 0.0758(7) 0.038(3) Uani 1 1 d D . . . .
H37 H 0.3973 0.3397 0.1129 0.046 Uiso 1 1 calc R U . C 3
C38 C 0.2845(16) 0.2146(11) 0.1353(8) 0.036(3) Uani 1 1 d . . . . .
O39 O 0.1292(11) 0.2566(7) 0.1635(6) 0.051(3) Uani 1 1 d . . . . .
N40 N 0.3664(14) 0.1100(10) 0.1585(7) 0.053(3) Uani 1 1 d . . . . .
H40A H 0.3144 0.0699 0.1930 0.063 Uiso 1 1 calc R U . . .
H40B H 0.4720 0.0815 0.1393 0.063 Uiso 1 1 calc R U . . .
C41 C 0.252(4) 0.3520(14) 0.0063(15) 0.055(5) Uani 0.89(2) 1 d D U P D 3
H41A H 0.2444 0.3023 -0.0401 0.066 Uiso 0.89(2) 1 calc R U P D 3
H41B H 0.1365 0.3805 0.0334 0.066 Uiso 0.89(2) 1 calc R U P D 3
C42 C 0.315(3) 0.4488(16) -0.0320(12) 0.084(7) Uani 0.89(2) 1 d D U P D 3
H42A H 0.2357 0.4895 -0.0745 0.126 Uiso 0.89(2) 1 calc R U P D 3
H42B H 0.3206 0.4989 0.0135 0.126 Uiso 0.89(2) 1 calc R U P D 3
H42C H 0.4285 0.4208 -0.0599 0.126 Uiso 0.89(2) 1 calc R U P D 3
C41B C 0.26(3) 0.327(11) -0.001(11) 0.055(5) Uani 0.11(2) 1 d D . P D 4
H41C H 0.1688 0.2838 -0.0026 0.066 Uiso 0.11(2) 1 calc R U P D 4
H41D H 0.3240 0.3169 -0.0565 0.066 Uiso 0.11(2) 1 calc R U P D 4
C42B C 0.17(2) 0.449(10) 0.009(10) 0.084(7) Uani 0.11(2) 1 d D . P D 4
H42D H 0.0930 0.4759 -0.0393 0.126 Uiso 0.11(2) 1 calc R U P D 4
H42E H 0.0974 0.4586 0.0628 0.126 Uiso 0.11(2) 1 calc R U P D 4
H42F H 0.2523 0.4916 0.0091 0.126 Uiso 0.11(2) 1 calc R U P D 4
O51 O -0.1582(11) 0.4792(7) 0.2435(6) 0.048(2) Uani 1 1 d . . . . .
C52 C -0.1413(18) 0.5800(13) 0.2419(8) 0.045(3) Uani 1 1 d . . . . .
N53 N -0.2694(14) 0.6685(9) 0.2393(7) 0.046(3) Uani 1 1 d . . . . .
H53A H -0.3739 0.6616 0.2385 0.055 Uiso 1 1 calc R U . . .
H53B H -0.2512 0.7352 0.2383 0.055 Uiso 1 1 calc R U . . .
C54 C 0.0440(17) 0.5991(11) 0.2420(8) 0.042(3) Uani 1 1 d . . . . .
C55 C 0.1854(16) 0.5099(12) 0.2369(10) 0.054(4) Uani 1 1 d . . . . .
H55 H 0.1713 0.4367 0.2338 0.065 Uiso 1 1 calc R U . . .
C56 C 0.349(2) 0.5250(12) 0.2361(10) 0.062(4) Uani 1 1 d . . . . .
H56 H 0.4440 0.4625 0.2264 0.075 Uiso 1 1 calc R U . . .
N57 N 0.3803(17) 0.6269(11) 0.2489(8) 0.064(3) Uani 1 1 d . . . . .
C58 C 0.2386(18) 0.7137(12) 0.2570(11) 0.071(5) Uani 1 1 d . . . . .
H58 H 0.2532 0.7859 0.2644 0.085 Uiso 1 1 calc R U . . .
C59 C 0.0707(17) 0.7021(11) 0.2550(11) 0.062(4) Uani 1 1 d . . . . .
H59 H -0.0239 0.7652 0.2627 0.074 Uiso 1 1 calc R U . . .

loop_
_atom_site_aniso_label
_atom_site_aniso_U_11
_atom_site_aniso_U_22
_atom_site_aniso_U_33
_atom_site_aniso_U_23
_atom_site_aniso_U_13
_atom_site_aniso_U_12
Ca1 0.0219(13) 0.0385(16) 0.0295(14) 0.0008(12) 0.0006(11) -0.0119(12)
Cl2 0.066(3) 0.055(3) 0.080(3) 0.010(2) -0.014(2) -0.029(2)
Cl3 0.053(2) 0.055(3) 0.110(4) -0.006(2) -0.026(2) -0.012(2)
O4 0.062(7) 0.043(6) 0.058(6) 0.003(5) -0.020(5) -0.015(5)
O11 0.068(7) 0.051(6) 0.042(6) 0.012(5) -0.020(5) -0.020(5)
C12 0.048(9) 0.034(8) 0.051(9) 0.004(7) 0.008(8) -0.026(7)
C13 0.039(9) 0.069(11) 0.077(11) -0.001(9) 0.015(8) -0.015(8)
C14 0.088(13) 0.136(17) 0.036(9) 0.039(10) -0.023(9) -0.045(12)
C15 0.053(10) 0.098(13) 0.031(8) 0.008(8) -0.015(7) -0.013(9)
N16 0.016(6) 0.070(8) 0.032(6) -0.002(5) 0.000(5) -0.028(5)
C17 0.037(7) 0.057(7) 0.047(7) 0.004(6) 0.005(6) -0.027(6)
C18 0.031(8) 0.059(10) 0.018(7) -0.006(6) 0.004(6) -0.024(7)
O19 0.033(5) 0.058(6) 0.085(8) -0.008(5) 0.005(5) -0.019(5)
N20 0.043(8) 0.073(10) 0.068(9) -0.001(7) 0.014(7) -0.019(7)
C21 0.030(13) 0.040(14) 0.040(14) -0.002(9) -0.003(9) -0.003(9)
C22 0.059(19) 0.06(2) 0.059(19) -0.013(15) 0.005(15) -0.016(15)
C21B 0.042(13) 0.046(13) 0.048(13) 0.000(9) -0.004(9) -0.022(9)
C22B 0.08(2) 0.07(2) 0.07(2) -0.011(15) -0.003(16) -0.035(16)
O31 0.041(5) 0.063(6) 0.033(5) 0.001(5) -0.016(4) -0.010(5)
C32 0.033(8) 0.061(10) 0.026(8) 0.016(7) -0.006(7) -0.015(7)
C33 0.041(9) 0.117(14) 0.050(10) -0.018(9) 0.029(8) -0.024(9)
C34 0.031(9) 0.140(16) 0.054(10) -0.044(10) 0.016(8) -0.023(9)
C35 0.050(10) 0.097(12) 0.027(8) -0.024(8) 0.008(7) -0.020(8)
N36 0.018(6) 0.072(8) 0.038(7) 0.002(6) 0.006(5) -0.024(6)
C37 0.031(8) 0.064(9) 0.022(7) -0.004(7) 0.009(6) -0.021(7)
C38 0.021(8) 0.046(9) 0.038(8) 0.005(7) 0.008(6) -0.008(7)
O39 0.027(5) 0.056(6) 0.070(7) 0.000(5) 0.011(5) -0.016(5)
N40 0.041(7) 0.057(9) 0.058(8) 0.006(6) 0.016(6) -0.014(6)
C41 0.048(7) 0.065(10) 0.052(8) 0.002(7) -0.008(6) -0.014(8)
C42 0.104(14) 0.089(12) 0.063(11) 0.039(10) -0.015(10) -0.037(11)
C41B 0.048(7) 0.065(10) 0.052(8) 0.002(7) -0.008(6) -0.014(8)
C42B 0.104(14) 0.089(12) 0.063(11) 0.039(10) -0.015(10) -0.037(11)
O51 0.054(6) 0.034(6) 0.059(6) 0.010(5) -0.009(5) -0.018(5)
C52 0.053(9) 0.053(10) 0.031(8) 0.001(7) -0.014(7) -0.016(8)
N53 0.032(6) 0.032(7) 0.075(8) -0.003(6) -0.008(6) -0.010(6)
C54 0.044(9) 0.035(9) 0.041(8) 0.007(6) -0.003(7) 0.000(7)
C55 0.023(8) 0.043(9) 0.095(13) -0.005(8) 0.003(8) -0.007(7)
C56 0.062(11) 0.034(9) 0.084(12) 0.001(8) 0.010(9) -0.005(8)
N57 0.074(10) 0.058(9) 0.063(9) -0.007(7) 0.000(7) -0.024(8)
C58 0.037(9) 0.037(9) 0.138(16) -0.021(9) -0.012(10) -0.004(8)
C59 0.035(9) 0.033(9) 0.113(13) -0.002(9) -0.001(9) -0.004(7)

loop_
_atom_type_symbol
_atom_type_description
_atom_type_scat_dispersion_real
_atom_type_scat_dispersion_imag
_atom_type_scat_source
C C 0.0033 0.0016 'International Tables Vol C Tables 4.2.6.8 and 6.1.1.4'
H H 0.0000 0.0000 'International Tables Vol C Tables 4.2.6.8 and 6.1.1.4'
N N 0.0061 0.0033 'International Tables Vol C Tables 4.2.6.8 and 6.1.1.4'
O O 0.0106 0.0060 'International Tables Vol C Tables 4.2.6.8 and 6.1.1.4'
Cl Cl 0.1484 0.1585 'International Tables Vol C Tables 4.2.6.8 and 6.1.1.4'
Ca Ca 0.2262 0.3064 'International Tables Vol C Tables 4.2.6.8 and 6.1.1.4'

loop_
_geom_angle_atom_site_label_1
_geom_angle_atom_site_label_2
_geom_angle_atom_site_label_3
_geom_angle
_geom_angle_site_symmetry_1
_geom_angle_site_symmetry_3
_geom_angle_publ_flag
O39 Ca1 O11 88.4(3) . . ?
O39 Ca1 O19 172.3(3) . 1_455 ?
O11 Ca1 O19 90.2(3) . 1_455 ?
O39 Ca1 O51 91.5(3) . . ?
O11 Ca1 O51 86.5(3) . . ?
O19 Ca1 O51 96.0(3) 1_455 . ?
O39 Ca1 O31 95.0(3) . 1_455 ?
O11 Ca1 O31 176.5(4) . 1_455 ?
O19 Ca1 O31 86.3(3) 1_455 1_455 ?
O51 Ca1 O31 94.1(3) . 1_455 ?
O39 Ca1 O4 86.3(3) . . ?
O11 Ca1 O4 91.9(3) . . ?
O19 Ca1 O4 86.2(3) 1_455 . ?
O51 Ca1 O4 177.3(3) . . ?
O31 Ca1 O4 87.7(3) 1_455 . ?
Ca1 O4 H4A 123.1 . . ?
Ca1 O4 H4B 118.4 . . ?
H4A O4 H4B 104.5 . . ?
C12 O11 Ca1 146.3(8) . . ?
O11 C12 N16 123.4(11) . . ?
O11 C12 C13 124.7(12) . . ?
N16 C12 C13 111.8(13) . . ?
C12 C13 C14 103.9(12) . . ?
C12 C13 H13A 111.0 . . ?
C14 C13 H13A 111.0 . . ?
C12 C13 H13B 111.0 . . ?
C14 C13 H13B 111.0 . . ?
H13A C13 H13B 109.0 . . ?
C13 C14 C15 105.2(12) . . ?
C13 C14 H14A 110.7 . . ?
C15 C14 H14A 110.7 . . ?
C13 C14 H14B 110.7 . . ?
C15 C14 H14B 110.7 . . ?
H14A C14 H14B 108.8 . . ?
N16 C15 C14 102.9(11) . . ?
N16 C15 H15A 111.2 . . ?
C14 C15 H15A 111.2 . . ?
N16 C15 H15B 111.2 . . ?
C14 C15 H15B 111.2 . . ?
H15A C15 H15B 109.1 . . ?
C12 N16 C17 124.8(11) . . ?
C12 N16 C15 111.2(10) . . ?
C17 N16 C15 123.8(10) . . ?
N16 C17 C18 116.5(11) . . ?
N16 C17 C21B 105.8(16) . . ?
C18 C17 C21B 108.4(15) . . ?
N16 C17 C21 116.3(16) . . ?
C18 C17 C21 116.6(13) . . ?
N16 C17 H17 101.0 . . ?
C18 C17 H17 101.0 . . ?
C21 C17 H17 101.0 . . ?
O19 C18 N20 119.3(11) . . ?
O19 C18 C17 120.9(12) . . ?
N20 C18 C17 119.8(11) . . ?
C18 O19 Ca1 147.3(9) . 1_655 ?
C18 N20 H20A 120.0 . . ?
C18 N20 H20B 120.0 . . ?
H20A N20 H20B 120.0 . . ?
C22 C21 C17 114(2) . . ?
C22 C21 H21A 108.7 . . ?
C17 C21 H21A 108.7 . . ?
C22 C21 H21B 108.7 . . ?
C17 C21 H21B 108.7 . . ?
H21A C21 H21B 107.6 . . ?
C21 C22 H22A 109.5 . . ?
C21 C22 H22B 109.5 . . ?
H22A C22 H22B 109.5 . . ?
C21 C22 H22C 109.5 . . ?
H22A C22 H22C 109.5 . . ?
H22B C22 H22C 109.5 . . ?
C22B C21B C17 111(2) . . ?
C22B C21B H21C 109.4 . . ?
C17 C21B H21C 109.4 . . ?
C22B C21B H21D 109.4 . . ?
C17 C21B H21D 109.4 . . ?
H21C C21B H21D 108.0 . . ?
C21B C22B H22D 109.5 . . ?
C21B C22B H22E 109.5 . . ?
H22D C22B H22E 109.5 . . ?
C21B C22B H22F 109.5 . . ?
H22D C22B H22F 109.5 . . ?
H22E C22B H22F 109.5 . . ?
C32 O31 Ca1 140.6(8) . 1_655 ?
O31 C32 N36 122.8(11) . . ?
O31 C32 C33 125.6(12) . . ?
N36 C32 C33 111.7(12) . . ?
C32 C33 C34 102.5(11) . . ?
C32 C33 H33A 111.3 . . ?
C34 C33 H33A 111.3 . . ?
C32 C33 H33B 111.3 . . ?
C34 C33 H33B 111.3 . . ?
H33A C33 H33B 109.2 . . ?
C35 C34 C33 106.5(12) . . ?
C35 C34 H34A 110.4 . . ?
C33 C34 H34A 110.4 . . ?
C35 C34 H34B 110.4 . . ?
C33 C34 H34B 110.4 . . ?
H34A C34 H34B 108.6 . . ?
N36 C35 C34 102.9(11) . . ?
N36 C35 H35A 111.2 . . ?
C34 C35 H35A 111.2 . . ?
N36 C35 H35B 111.2 . . ?
C34 C35 H35B 111.2 . . ?
H35A C35 H35B 109.1 . . ?
C32 N36 C37 124.0(11) . . ?
C32 N36 C35 112.7(11) . . ?
C37 N36 C35 122.5(10) . . ?
N36 C37 C38 114.8(11) . . ?
N36 C37 C41 115.1(14) . . ?
C38 C37 C41 111.5(15) . . ?
N36 C37 C41B 109(9) . . ?
C38 C37 C41B 107(10) . . ?
N36 C37 H37 104.7 . . ?
C38 C37 H37 104.7 . . ?
C41 C37 H37 104.7 . . ?
O39 C38 N40 120.0(11) . . ?
O39 C38 C37 120.5(12) . . ?
N40 C38 C37 119.5(11) . . ?
C38 O39 Ca1 160.0(8) . . ?
C38 N40 H40A 120.0 . . ?
C38 N40 H40B 120.0 . . ?
H40A N40 H40B 120.0 . . ?
C42 C41 C37 112.1(17) . . ?
C42 C41 H41A 109.2 . . ?
C37 C41 H41A 109.2 . . ?
C42 C41 H41B 109.2 . . ?
C37 C41 H41B 109.2 . . ?
H41A C41 H41B 107.9 . . ?
C41 C42 H42A 109.5 . . ?
C41 C42 H42B 109.5 . . ?
H42A C42 H42B 109.5 . . ?
C41 C42 H42C 109.5 . . ?
H42A C42 H42C 109.5 . . ?
H42B C42 H42C 109.5 . . ?
C37 C41B C42B 110(8) . . ?
C37 C41B H41C 109.7 . . ?
C42B C41B H41C 109.7 . . ?
C37 C41B H41D 109.7 . . ?
C42B C41B H41D 109.7 . . ?
H41C C41B H41D 108.2 . . ?
C41B C42B H42D 109.5 . . ?
C41B C42B H42E 109.5 . . ?
H42D C42B H42E 109.5 . . ?
C41B C42B H42F 109.5 . . ?
H42D C42B H42F 109.5 . . ?
H42E C42B H42F 109.5 . . ?
C52 O51 Ca1 166.5(9) . . ?
O51 C52 N53 123.5(13) . . ?
O51 C52 C54 119.3(12) . . ?
N53 C52 C54 117.2(12) . . ?
C52 N53 H53A 120.0 . . ?
C52 N53 H53B 120.0 . . ?
H53A N53 H53B 120.0 . . ?
C55 C54 C59 117.1(13) . . ?
C55 C54 C52 120.2(12) . . ?
C59 C54 C52 122.4(12) . . ?
C54 C55 C56 121.0(13) . . ?
C54 C55 H55 119.5 . . ?
C56 C55 H55 119.5 . . ?
N57 C56 C55 122.9(13) . . ?
N57 C56 H56 118.5 . . ?
C55 C56 H56 118.5 . . ?
C58 N57 C56 115.1(13) . . ?
N57 C58 C59 123.5(13) . . ?
N57 C58 H58 118.3 . . ?
C59 C58 H58 118.3 . . ?
C54 C59 C58 120.1(13) . . ?
C54 C59 H59 120.0 . . ?
C58 C59 H59 120.0 . . ?

loop_
_geom_bond_atom_site_label_1
_geom_bond_atom_site_label_2
_geom_bond_distance
_geom_bond_site_symmetry_2
_geom_bond_publ_flag
Ca1 O39 2.283(9) . ?
Ca1 O11 2.292(9) . ?
Ca1 O19 2.295(9) 1_455 ?
Ca1 O51 2.302(9) . ?
Ca1 O31 2.321(9) 1_455 ?
Ca1 O4 2.339(8) . ?
O4 H4A 0.8200 . ?
O4 H4B 0.8200 . ?
O11 C12 1.249(15) . ?
C12 N16 1.306(15) . ?
C12 C13 1.471(17) . ?
C13 C14 1.50(2) . ?
C13 H13A 0.9700 . ?
C13 H13B 0.9700 . ?
C14 C15 1.51(2) . ?
C14 H14A 0.9700 . ?
C14 H14B 0.9700 . ?
C15 N16 1.495(15) . ?
C15 H15A 0.9700 . ?
C15 H15B 0.9700 . ?
N16 C17 1.433(14) . ?
C17 C18 1.443(16) . ?
C17 C21B 1.554(14) . ?
C17 C21 1.556(14) . ?
C17 H17 0.9800 . ?
C18 O19 1.280(13) . ?
C18 N20 1.303(15) . ?
O19 Ca1 2.295(9) 1_655 ?
N20 H20A 0.8600 . ?
N20 H20B 0.8600 . ?
C21 C22 1.54(2) . ?
C21 H21A 0.9700 . ?
C21 H21B 0.9700 . ?
C22 H22A 0.9600 . ?
C22 H22B 0.9600 . ?
C22 H22C 0.9600 . ?
C21B C22B 1.54(2) . ?
C21B H21C 0.9700 . ?
C21B H21D 0.9700 . ?
C22B H22D 0.9600 . ?
C22B H22E 0.9600 . ?
C22B H22F 0.9600 . ?
O31 C32 1.272(14) . ?
O31 Ca1 2.321(9) 1_655 ?
C32 N36 1.321(15) . ?
C32 C33 1.488(17) . ?
C33 C34 1.546(19) . ?
C33 H33A 0.9700 . ?
C33 H33B 0.9700 . ?
C34 C35 1.504(18) . ?
C34 H34A 0.9700 . ?
C34 H34B 0.9700 . ?
C35 N36 1.489(15) . ?
C35 H35A 0.9700 . ?
C35 H35B 0.9700 . ?
N36 C37 1.443(14) . ?
C37 C38 1.476(16) . ?
C37 C41 1.554(13) . ?
C37 C41B 1.554(15) . ?
C37 H37 0.9800 . ?
C38 O39 1.265(13) . ?
C38 N40 1.312(15) . ?
N40 H40A 0.8600 . ?
N40 H40B 0.8600 . ?
C41 C42 1.48(3) . ?
C41 H41A 0.9700 . ?
C41 H41B 0.9700 . ?
C42 H42A 0.9600 . ?
C42 H42B 0.9600 . ?
C42 H42C 0.9600 . ?
C41B C42B 1.48(3) . ?
C41B H41C 0.9700 . ?
C41B H41D 0.9700 . ?
C42B H42D 0.9600 . ?
C42B H42E 0.9600 . ?
C42B H42F 0.9600 . ?
O51 C52 1.268(14) . ?
C52 N53 1.276(16) . ?
C52 C54 1.553(18) . ?
N53 H53A 0.8600 . ?
N53 H53B 0.8600 . ?
C54 C55 1.345(16) . ?
C54 C59 1.352(17) . ?
C55 C56 1.367(18) . ?
C55 H55 0.9300 . ?
C56 N57 1.351(17) . ?
C56 H56 0.9300 . ?
N57 C58 1.332(16) . ?
C58 C59 1.384(18) . ?
C58 H58 0.9300 . ?
C59 H59 0.9300 . ?

loop_
_geom_torsion_atom_site_label_1
_geom_torsion_atom_site_label_2
_geom_torsion_atom_site_label_3
_geom_torsion_atom_site_label_4
_geom_torsion
_geom_torsion_site_symmetry_1
_geom_torsion_site_symmetry_2
_geom_torsion_site_symmetry_3
_geom_torsion_site_symmetry_4
_geom_torsion_publ_flag
Ca1 O11 C12 N16 144.4(12) . . . . ?
Ca1 O11 C12 C13 -40(2) . . . . ?
O11 C12 C13 C14 169.5(14) . . . . ?
N16 C12 C13 C14 -14.1(16) . . . . ?
C12 C13 C14 C15 21.5(17) . . . . ?
C13 C14 C15 N16 -21.1(17) . . . . ?
O11 C12 N16 C17 3(2) . . . . ?
C13 C12 N16 C17 -173.9(12) . . . . ?
O11 C12 N16 C15 176.8(12) . . . . ?
C13 C12 N16 C15 0.4(15) . . . . ?
C14 C15 N16 C12 13.3(16) . . . . ?
C14 C15 N16 C17 -172.4(13) . . . . ?
C12 N16 C17 C18 -105.3(15) . . . . ?
C15 N16 C17 C18 81.2(15) . . . . ?
C12 N16 C17 C21B 134(2) . . . . ?
C15 N16 C17 C21B -39(2) . . . . ?
C12 N16 C17 C21 111(2) . . . . ?
C15 N16 C17 C21 -62(3) . . . . ?
N16 C17 C18 O19 -167.2(11) . . . . ?
C21B C17 C18 O19 -48(2) . . . . ?
C21 C17 C18 O19 -24(3) . . . . ?
N16 C17 C18 N20 13.1(17) . . . . ?
C21B C17 C18 N20 132(2) . . . . ?
C21 C17 C18 N20 156(2) . . . . ?
N20 C18 O19 Ca1 16(2) . . . 1_655 ?
C17 C18 O19 Ca1 -163.7(11) . . . 1_655 ?
N16 C17 C21 C22 -49(3) . . . . ?
C18 C17 C21 C22 167(2) . . . . ?
N16 C17 C21B C22B -66(3) . . . . ?
C18 C17 C21B C22B 168(2) . . . . ?
Ca1 O31 C32 N36 149.2(9) 1_655 . . . ?
Ca1 O31 C32 C33 -30(2) 1_655 . . . ?
O31 C32 C33 C34 169.2(13) . . . . ?
N36 C32 C33 C34 -10.1(16) . . . . ?
C32 C33 C34 C35 17.9(17) . . . . ?
C33 C34 C35 N36 -18.8(16) . . . . ?
O31 C32 N36 C37 8.6(18) . . . . ?
C33 C32 N36 C37 -172.1(11) . . . . ?
O31 C32 N36 C35 178.7(11) . . . . ?
C33 C32 N36 C35 -1.9(15) . . . . ?
C34 C35 N36 C32 13.4(16) . . . . ?
C34 C35 N36 C37 -176.3(12) . . . . ?
C32 N36 C37 C38 -102.9(14) . . . . ?
C35 N36 C37 C38 87.9(14) . . . . ?
C32 N36 C37 C41 125.6(14) . . . . ?
C35 N36 C37 C41 -43.6(18) . . . . ?
C32 N36 C37 C41B 137(8) . . . . ?
C35 N36 C37 C41B -32(8) . . . . ?
N36 C37 C38 O39 -174.2(11) . . . . ?
C41 C37 C38 O39 -41.0(18) . . . . ?
C41B C37 C38 O39 -53(6) . . . . ?
N36 C37 C38 N40 5.5(17) . . . . ?
C41 C37 C38 N40 138.7(14) . . . . ?
C41B C37 C38 N40 127(6) . . . . ?
N40 C38 O39 Ca1 24(3) . . . . ?
C37 C38 O39 Ca1 -156.5(18) . . . . ?
N36 C37 C41 C42 -68(2) . . . . ?
C38 C37 C41 C42 159.4(18) . . . . ?
N36 C37 C41B C42B -131(15) . . . . ?
C38 C37 C41B C42B 104(16) . . . . ?
Ca1 O51 C52 N53 -173(3) . . . . ?
Ca1 O51 C52 C54 8(4) . . . . ?
O51 C52 C54 C55 5.2(18) . . . . ?
N53 C52 C54 C55 -174.2(13) . . . . ?
O51 C52 C54 C59 -168.7(13) . . . . ?
N53 C52 C54 C59 12.0(19) . . . . ?
C59 C54 C55 C56 -6(2) . . . . ?
C52 C54 C55 C56 179.5(13) . . . . ?
C54 C55 C56 N57 7(2) . . . . ?
C55 C56 N57 C58 -4(2) . . . . ?
C56 N57 C58 C59 2(2) . . . . ?
C55 C54 C59 C58 4(2) . . . . ?
C52 C54 C59 C58 178.1(14) . . . . ?
N57 C58 C59 C54 -2(3) . . . . ?
